data_4020731
loop_
_publ_author_name
'Hiroyuki Suga'
'Yasutaka Ebiura'
'Kazuaki Fukushima'
'Akikazu Kakehi'
'Toshihide Baba'

_publ_section_title
;
 Efficient Catalytic Effects of Lewis Acids in the
 1,3-Dipolar Cycloaddition Reactions of Carbonyl Ylides with Imines
;
_journal_name_full 'Journal of Organic Chemistry'
_journal_page_first 10782
_journal_page_last 10791
_journal_paper_doi 10.1021/jo051743b
_journal_volume 70
_journal_year 2005
_chemical_formula_moiety 'C24 H21 N O4'
_chemical_formula_sum 'C24 H21 N O4'
_chemical_formula_weight 387.43
_space_group_IT_number 2
_symmetry_cell_setting triclinic
_symmetry_Int_Tables_number 2
_symmetry_space_group_name_Hall '-P 1'
_symmetry_space_group_name_H-M 'P -1'
_cell_angle_alpha 104.10(6)
_cell_angle_beta 93.87(6)
_cell_angle_gamma 68.20(4)
_cell_formula_units_Z 2
_cell_length_a 10.501(6)
_cell_length_b 11.277(7)
_cell_length_c 9.106(7)
_cell_measurement_temperature 296.2
_cell_volume 971(1)
_diffrn_ambient_temperature 296.2
_exptl_crystal_density_diffrn 1.325
_cod_database_code 4020731

loop_
_symmetry_equiv_pos_as_xyz
'  +x,  +y,  +z'
'  -x,  -y,  -z'

loop_
_atom_site_label
_atom_site_fract_x
_atom_site_fract_y
_atom_site_fract_z
_atom_site_U_iso_or_equiv
_atom_site_occupancy
_atom_site_refinement_flags
_atom_site_adp_type
_atom_site_calc_flag
_atom_site_calc_attached_atom
O(1) 0.9556(2) 0.1585(2) 0.7305(2) 0.0351(5) 1.000 . Uani d ?
O(2) 0.9519(2) 0.2033(2) 1.1222(2) 0.0503(7) 1.000 . Uani d ?
O(3) 0.1988(2) 0.3745(2) 0.5104(3) 0.0640(8) 1.000 . Uani d ?
O(4) 0.8286(2) 0.2851(2) 0.5701(2) 0.0381(6) 1.000 . Uani d ?
N(1) 0.7245(2) 0.2166(2) 0.7447(2) 0.0347(7) 1.000 . Uani d ?
C(1) 0.8284(3) 0.3841(3) 0.8307(3) 0.0301(7) 1.000 . Uani d ?
C(2) 0.7913(3) 0.5078(3) 0.8054(3) 0.0388(9) 1.000 . Uani d ?
C(3) 0.7882(3) 0.6125(3) 0.9245(4) 0.051(1) 1.000 . Uani d ?
C(4) 0.8216(3) 0.5950(3) 1.0677(4) 0.051(1) 1.000 . Uani d ?
C(5) 0.8626(3) 0.4705(3) 1.0950(3) 0.0460(9) 1.000 . Uani d ?
C(6) 0.8670(3) 0.3646(3) 0.9771(3) 0.0338(8) 1.000 . Uani d ?
C(7) 0.9158(3) 0.2294(3) 0.9999(3) 0.0353(8) 1.000 . Uani d ?
C(8) 0.9250(3) 0.1203(3) 0.8590(3) 0.0359(8) 1.000 . Uani d ?
C(9) 0.7838(3) 0.1090(3) 0.8185(3) 0.0332(8) 1.000 . Uani d ?
C(10) 0.8316(3) 0.2626(3) 0.7127(3) 0.0336(8) 1.000 . Uani d ?
C(11) 0.7020(3) 0.1139(3) 0.9527(3) 0.0325(8) 1.000 . Uani d ?
C(12) 0.6200(3) 0.2322(3) 1.0456(3) 0.0436(9) 1.000 . Uani d ?
C(13) 0.5553(3) 0.2314(3) 1.1731(3) 0.049(1) 1.000 . Uani d ?
C(14) 0.5690(3) 0.1152(4) 1.2064(3) 0.055(1) 1.000 . Uani d ?
C(15) 0.6489(4) -0.0019(3) 1.1134(4) 0.057(1) 1.000 . Uani d ?
C(16) 0.7143(3) -0.0018(3) 0.9870(3) 0.0422(9) 1.000 . Uani d ?
C(17) 0.5934(3) 0.2524(3) 0.6837(3) 0.0313(8) 1.000 . Uani d ?
C(18) 0.5212(3) 0.1676(3) 0.6550(3) 0.0368(8) 1.000 . Uani d ?
C(19) 0.3904(3) 0.2033(3) 0.5964(3) 0.0406(9) 1.000 . Uani d ?
C(20) 0.3290(3) 0.3256(3) 0.5652(3) 0.0410(9) 1.000 . Uani d ?
C(21) 0.3993(3) 0.4109(3) 0.5933(3) 0.0443(9) 1.000 . Uani d ?
C(22) 0.5282(3) 0.3763(3) 0.6518(3) 0.0408(9) 1.000 . Uani d ?
C(23) 0.1243(4) 0.2903(4) 0.4720(4) 0.083(2) 1.000 . Uani d ?
C(24) 0.8449(3) 0.1730(3) 0.4469(3) 0.054(1) 1.000 . Uani d ?
H(1) 0.7680 0.5215 0.7066 0.047 1.000 . Uiso c ?
H(2) 0.7625 0.6977 0.9065 0.061 1.000 . Uiso c ?
H(3) 0.8167 0.6682 1.1485 0.061 1.000 . Uiso c ?
H(4) 0.8875 0.4579 1.1939 0.055 1.000 . Uiso c ?
H(5) 0.9918 0.0386 0.8691 0.043 1.000 . Uiso c ?
H(6) 0.7976 0.0287 0.7457 0.040 1.000 . Uiso c ?
H(7) 0.6082 0.3131 1.0219 0.052 1.000 . Uiso c ?
H(8) 0.5009 0.3123 1.2380 0.059 1.000 . Uiso c ?
H(9) 0.5236 0.1155 1.2934 0.066 1.000 . Uiso c ?
H(10) 0.6590 -0.0827 1.1362 0.068 1.000 . Uiso c ?
H(11) 0.7687 -0.0830 0.9227 0.051 1.000 . Uiso c ?
H(12) 0.5626 0.0831 0.6761 0.044 1.000 . Uiso c ?
H(13) 0.3434 0.1438 0.5779 0.049 1.000 . Uiso c ?
H(14) 0.3574 0.4951 0.5716 0.053 1.000 . Uiso c ?
H(15) 0.5739 0.4369 0.6709 0.049 1.000 . Uiso c ?
H(16) 0.1040 0.2702 0.5610 0.100 1.000 . Uiso c ?
H(17) 0.0412 0.3326 0.4261 0.100 1.000 . Uiso c ?
H(18) 0.1775 0.2115 0.4031 0.100 1.000 . Uiso c ?
H(19) 0.8541 0.0995 0.4859 0.065 1.000 . Uiso c ?
H(20) 0.7668 0.1915 0.3850 0.065 1.000 . Uiso c ?
H(21) 0.9247 0.1538 0.3883 0.065 1.000 . Uiso c ?

loop_
_atom_site_aniso_label
_atom_site_aniso_U_11
_atom_site_aniso_U_22
_atom_site_aniso_U_33
_atom_site_aniso_U_12
_atom_site_aniso_U_13
_atom_site_aniso_U_23
O(1) 0.036(1) 0.036(1) 0.031(1) -0.0089(9) 0.0063(8) 0.0105(9)
O(2) 0.061(1) 0.059(1) 0.035(1) -0.019(1) -0.006(1) 0.024(1)
O(3) 0.045(1) 0.089(2) 0.076(2) -0.036(1) -0.020(1) 0.038(1)
O(4) 0.050(1) 0.047(1) 0.028(1) -0.025(1) -0.0004(9) 0.0147(9)
N(1) 0.036(1) 0.039(1) 0.041(1) -0.021(1) -0.006(1) 0.020(1)
C(1) 0.026(1) 0.033(2) 0.033(1) -0.013(1) 0.000(1) 0.007(1)
C(2) 0.044(2) 0.038(2) 0.043(2) -0.023(1) -0.008(1) 0.017(1)
C(3) 0.050(2) 0.040(2) 0.065(2) -0.019(2) -0.002(2) 0.013(2)
C(4) 0.056(2) 0.045(2) 0.048(2) -0.023(2) 0.004(2) -0.005(2)
C(5) 0.049(2) 0.055(2) 0.035(2) -0.022(2) 0.002(1) 0.007(2)
C(6) 0.032(2) 0.041(2) 0.032(2) -0.017(1) 0.002(1) 0.009(1)
C(7) 0.029(1) 0.046(2) 0.034(2) -0.014(1) 0.002(1) 0.012(1)
C(8) 0.037(2) 0.034(2) 0.037(2) -0.008(1) 0.004(1) 0.016(1)
C(9) 0.040(2) 0.030(1) 0.031(1) -0.014(1) 0.004(1) 0.008(1)
C(10) 0.035(2) 0.042(2) 0.030(1) -0.017(1) -0.001(1) 0.014(1)
C(11) 0.035(2) 0.034(2) 0.033(2) -0.013(1) -0.001(1) 0.013(1)
C(12) 0.047(2) 0.038(2) 0.048(2) -0.012(1) 0.004(1) 0.016(2)
C(13) 0.042(2) 0.055(2) 0.041(2) -0.014(2) 0.008(1) 0.002(2)
C(14) 0.051(2) 0.083(3) 0.043(2) -0.032(2) 0.005(2) 0.024(2)
C(15) 0.070(2) 0.059(2) 0.056(2) -0.029(2) 0.005(2) 0.028(2)
C(16) 0.050(2) 0.036(2) 0.046(2) -0.017(1) 0.005(1) 0.015(1)
C(17) 0.037(2) 0.036(2) 0.025(1) -0.017(1) 0.001(1) 0.010(1)
C(18) 0.047(2) 0.034(2) 0.038(2) -0.023(1) 0.002(1) 0.011(1)
C(19) 0.049(2) 0.049(2) 0.037(2) -0.033(2) -0.001(1) 0.010(1)
C(20) 0.038(2) 0.061(2) 0.033(2) -0.025(2) -0.002(1) 0.017(2)
C(21) 0.045(2) 0.043(2) 0.049(2) -0.017(1) -0.003(1) 0.019(2)
C(22) 0.042(2) 0.041(2) 0.051(2) -0.023(1) -0.007(1) 0.020(1)
C(23) 0.065(3) 0.125(4) 0.092(3) -0.065(3) -0.036(2) 0.043(3)
C(24) 0.075(2) 0.066(2) 0.028(2) -0.033(2) 0.003(2) 0.011(2)

loop_
_geom_bond_atom_site_label_1
_geom_bond_atom_site_label_2
_geom_bond_distance
_geom_bond_site_symmetry_1
_geom_bond_site_symmetry_2
_geom_bond_publ_flag
O(1) C(8) 1.434(4) . . ?
O(1) C(10) 1.424(4) . . ?
O(2) C(7) 1.221(4) . . ?
O(3) C(20) 1.380(4) . . ?
O(3) C(23) 1.410(5) . . ?
O(4) C(10) 1.379(4) . . ?
O(4) C(24) 1.436(5) . . ?
N(1) C(9) 1.446(4) . . ?
N(1) C(10) 1.473(4) . . ?
N(1) C(17) 1.400(4) . . ?
C(1) C(2) 1.375(5) . . ?
C(1) C(6) 1.413(5) . . ?
C(1) C(10) 1.512(5) . . ?
C(2) C(3) 1.387(5) . . ?
C(2) H(1) 0.95 . . no
C(3) C(4) 1.368(6) . . ?
C(3) H(2) 0.95 . . no
C(4) C(5) 1.388(6) . . ?
C(4) H(3) 0.95 . . no
C(5) C(6) 1.386(5) . . ?
C(5) H(4) 0.95 . . no
C(6) C(7) 1.480(5) . . ?
C(7) C(8) 1.526(5) . . ?
C(8) C(9) 1.547(5) . . ?
C(8) H(5) 0.95 . . no
C(9) C(11) 1.518(5) . . ?
C(9) H(6) 0.95 . . no
C(11) C(12) 1.390(5) . . ?
C(11) C(16) 1.373(5) . . ?
C(12) C(13) 1.388(5) . . ?
C(12) H(7) 0.95 . . no
C(13) C(14) 1.370(6) . . ?
C(13) H(8) 0.95 . . no
C(14) C(15) 1.376(6) . . ?
C(14) H(9) 0.95 . . no
C(15) C(16) 1.380(5) . . ?
C(15) H(10) 0.95 . . no
C(16) H(11) 0.95 . . no
C(17) C(18) 1.396(5) . . ?
C(17) C(22) 1.402(5) . . ?
C(18) C(19) 1.388(5) . . ?
C(18) H(12) 0.95 . . no
C(19) C(20) 1.380(5) . . ?
C(19) H(13) 0.95 . . no
C(20) C(21) 1.385(5) . . ?
C(21) C(22) 1.371(5) . . ?
C(21) H(14) 0.95 . . no
C(22) H(15) 0.95 . . no
C(23) H(16) 0.95 . . no
C(23) H(17) 0.95 . . no
C(23) H(18) 0.95 . . no
C(24) H(19) 0.95 . . no
C(24) H(20) 0.95 . . no
C(24) H(21) 0.95 . . no
